data_1503072
loop_
_publ_author_name
'Ito, Hiroshi'
'Yumura, Kyohei'
'Saigo, Kazuhiko'

_publ_section_title
;
 Synthesis, characterization, and binding property of isoelectronic
 analogues of nucleobases, B(6)-substituted 5-aza-6-borauracils and
 -thymines.
;
_journal_issue 15
_journal_name_full 'Organic letters'
_journal_page_first 3386
_journal_page_last 3389
_journal_paper_doi 10.1021/ol1012058
_journal_volume 12
_journal_year 2010
_chemical_formula_moiety '(C12 H16 B N3 O2)2'
_chemical_formula_sum 'C12 H16 B N3 O2'
_chemical_formula_weight 245.09
_chemical_melting_point_gt 220
_chemical_name_systematic
; 
 ? 
;
_space_group_IT_number 2
_symmetry_cell_setting triclinic
_symmetry_space_group_name_Hall '-P 1'
_symmetry_space_group_name_H-M 'P -1'
_atom_sites_solution_hydrogens geom
_atom_sites_solution_primary direct
_atom_sites_solution_secondary difmap
_audit_creation_method SHELXL-97
_cell_angle_alpha 83.320(5)
_cell_angle_beta 86.166(5)
_cell_angle_gamma 71.603(5)
_cell_formula_units_Z 4
_cell_length_a 8.789(5)
_cell_length_b 12.196(5)
_cell_length_c 12.799(5)
_cell_measurement_reflns_used 4547
_cell_measurement_temperature 103(2)
_cell_measurement_theta_max 30.5069
_cell_measurement_theta_min 1.6021
_cell_volume 1292.3(10)
_computing_cell_refinement 'CrystalClear (Rigaku Corp., 2000)'
_computing_data_collection 'CrystalClear (Rigaku Corp., 2000)'
_computing_data_reduction 'CrystalClear (Rigaku Corp., 2000)'
_computing_molecular_graphics ORTEP-III
_computing_structure_refinement 'SHELXL-97 (Sheldrick, 1997)'
_computing_structure_solution 'SHELXS-97 (Sheldrick, 1990)'
_diffrn_ambient_temperature 103(2)
_diffrn_detector_area_resol_mean 14.7059
_diffrn_measured_fraction_theta_full 0.955
_diffrn_measured_fraction_theta_max 0.955
_diffrn_measurement_device_type 'RIGAKU/MSC Meacury CCD'
_diffrn_measurement_method \w
_diffrn_radiation_monochromator graphite
_diffrn_radiation_source 'fine-focus sealed tube'
_diffrn_radiation_type MoK\a
_diffrn_radiation_wavelength 0.71069
_diffrn_reflns_av_R_equivalents 0.0271
_diffrn_reflns_av_sigmaI/netI 0.0328
_diffrn_reflns_limit_h_max 10
_diffrn_reflns_limit_h_min -10
_diffrn_reflns_limit_k_max 13
_diffrn_reflns_limit_k_min -14
_diffrn_reflns_limit_l_max 14
_diffrn_reflns_limit_l_min -15
_diffrn_reflns_number 8069
_diffrn_reflns_theta_full 25.00
_diffrn_reflns_theta_max 25.00
_diffrn_reflns_theta_min 1.60
_exptl_absorpt_coefficient_mu 0.086
_exptl_absorpt_correction_T_max 0.9872
_exptl_absorpt_correction_T_min 0.9343
_exptl_absorpt_correction_type multi-scan
_exptl_crystal_colour Colorless
_exptl_crystal_density_diffrn 1.260
_exptl_crystal_density_method 'not measured'
_exptl_crystal_description Prism
_exptl_crystal_F_000 520
_exptl_crystal_size_max 0.80
_exptl_crystal_size_mid 0.35
_exptl_crystal_size_min 0.15
_refine_diff_density_max 0.316
_refine_diff_density_min -0.346
_refine_diff_density_rms 0.077
_refine_ls_extinction_method none
_refine_ls_goodness_of_fit_ref 1.088
_refine_ls_hydrogen_treatment constr
_refine_ls_matrix_type full
_refine_ls_number_parameters 333
_refine_ls_number_reflns 4350
_refine_ls_number_restraints 0
_refine_ls_restrained_S_all 1.088
_refine_ls_R_factor_all 0.0517
_refine_ls_R_factor_gt 0.0454
_refine_ls_shift/su_max 0.000
_refine_ls_shift/su_mean 0.000
_refine_ls_structure_factor_coef Fsqd
_refine_ls_weighting_details 'calc w=1/[\s^2^(Fo^2^)+(0.0861P)^2^+0.2453P] where P=(Fo^2^+2Fc^2^)/3'
_refine_ls_weighting_scheme calc
_refine_ls_wR_factor_gt 0.1320
_refine_ls_wR_factor_ref 0.1384
_reflns_number_gt 3853
_reflns_number_total 4350
_reflns_threshold_expression >2sigma(I)
_cod_data_source_file ol1012058_si_002.cif
_cod_data_source_block MesTBN
_cod_depositor_comments
;
The following automatic conversions were performed:
'_atom_site_symetry_multiplicity' tag replaced with
'_atom_site_symmetry_multiplicity'.

Automatic conversion script
Id: cif_correct_tags 1440 2010-10-19 06:21:57Z saulius 

The following automatic conversions were performed:

'_chemical_melting_point' tag was changed to
'_chemical_melting_point_gt' since the value was specified 'more
than' ('>') a certain temperature. The value '>220' was changed to
'220' - it should be numeric and without a unit
designator.

'_symmetry_cell_setting' value 'Triclinic' changed to
'triclinic' according to
/home/saulius/struct/CIF-dictionaries/cif_core.dic dictionary named
'cif_core.dic' version 2.4.2 from
2011-04-26.

'_exptl_absorpt_correction_type' value 'Multi-scan'
changed to 'multi-scan' according to
/home/saulius/struct/CIF-dictionaries/cif_core.dic dictionary named
'cif_core.dic' version 2.4.2 from 2011-04-26.

Automatic conversion script
Id: cif_fix_values 1715 2011-07-08 13:25:40Z adriana 
;
_cod_original_sg_symbol_H-M P-1
_cod_database_code 1503072

loop_
_symmetry_equiv_pos_as_xyz
'x, y, z'
'-x, -y, -z'

loop_
_atom_site_label
_atom_site_type_symbol
_atom_site_fract_x
_atom_site_fract_y
_atom_site_fract_z
_atom_site_U_iso_or_equiv
_atom_site_adp_type
_atom_site_occupancy
_atom_site_symmetry_multiplicity
_atom_site_calc_flag
_atom_site_refinement_flags
O1 O -0.25900(13) 0.40090(10) 0.70081(9) 0.0287(3) Uani 1 1 d .
N11 N 0.39991(15) 0.50074(11) 0.66909(10) 0.0194(3) Uani 1 1 d .
H29 H 0.4988 0.4737 0.6912 0.023 Uiso 1 1 calc R
O3 O -0.18951(13) 0.11539(10) 0.48815(9) 0.0243(3) Uani 1 1 d .
O4 O 0.46022(13) 0.37732(10) 0.53964(9) 0.0242(3) Uani 1 1 d .
N5 N -0.21992(15) 0.25564(12) 0.59651(10) 0.0212(3) Uani 1 1 d .
H30 H -0.3176 0.2891 0.5737 0.025 Uiso 1 1 calc R
N6 N 0.01411(15) 0.10083(12) 0.59661(10) 0.0215(3) Uani 1 1 d .
H31 H 0.0703 0.0327 0.5764 0.026 Uiso 1 1 calc R
C35 C 0.56266(19) 0.00550(14) 0.79569(13) 0.0226(4) Uani 1 1 d .
C40 C 0.34286(18) 0.63239(13) 0.82160(12) 0.0199(4) Uani 1 1 d .
N9 N -0.01619(15) 0.25876(12) 0.70335(10) 0.0222(3) Uani 1 1 d .
O5 O -0.04910(13) 0.61789(11) 0.56750(10) 0.0308(3) Uani 1 1 d .
N12 N 0.13097(16) 0.63415(12) 0.68101(10) 0.0221(3) Uani 1 1 d .
B1 B 0.0827(2) 0.14887(16) 0.67028(14) 0.0202(4) Uani 1 1 d .
N13 N 0.20535(16) 0.49590(11) 0.55933(10) 0.0214(3) Uani 1 1 d .
H32 H 0.1767 0.4624 0.5101 0.026 Uiso 1 1 calc R
C14 C 0.36403(18) 0.45330(13) 0.58682(12) 0.0190(3) Uani 1 1 d .
C15 C 0.0379(2) 0.32277(17) 0.77547(15) 0.0314(4) Uani 1 1 d .
H1 H 0.0051 0.4055 0.7499 0.047 Uiso 1 1 calc R
H2 H 0.1551 0.2931 0.7790 0.047 Uiso 1 1 calc R
H3 H -0.0103 0.3125 0.8457 0.047 Uiso 1 1 calc R
C16 C 0.25484(18) 0.08848(14) 0.71300(12) 0.0201(3) Uani 1 1 d .
C17 C 0.5259(2) 0.70772(14) 0.90136(13) 0.0243(4) Uani 1 1 d .
H4 H 0.6110 0.7408 0.8940 0.029 Uiso 1 1 calc R
C18 C 0.38876(18) 0.09346(13) 0.64875(12) 0.0199(3) Uani 1 1 d .
C36 C 0.4299(2) -0.00425(14) 0.85663(13) 0.0229(4) Uani 1 1 d .
H5 H 0.4441 -0.0393 0.9271 0.027 Uiso 1 1 calc R
C20 C 0.27991(19) 0.60923(14) 0.92329(13) 0.0224(4) Uani 1 1 d .
C21 C -0.13303(18) 0.15368(14) 0.55547(12) 0.0194(3) Uani 1 1 d .
C22 C 0.54028(18) 0.05219(14) 0.69140(13) 0.0225(4) Uani 1 1 d .
H6 H 0.6309 0.0560 0.6481 0.027 Uiso 1 1 calc R
C23 C 0.0045(2) 0.73297(16) 0.71998(15) 0.0309(4) Uani 1 1 d .
H7 H -0.0373 0.7914 0.6609 0.046 Uiso 1 1 calc R
H8 H 0.0490 0.7673 0.7712 0.046 Uiso 1 1 calc R
H9 H -0.0826 0.7061 0.7538 0.046 Uiso 1 1 calc R
C24 C 0.3708(2) 0.14042(15) 0.53425(13) 0.0261(4) Uani 1 1 d .
H10 H 0.4725 0.1501 0.5055 0.039 Uiso 1 1 calc R
H11 H 0.2865 0.2157 0.5279 0.039 Uiso 1 1 calc R
H12 H 0.3418 0.0860 0.4950 0.039 Uiso 1 1 calc R
C25 C 0.08698(19) 0.58537(14) 0.60088(13) 0.0220(4) Uani 1 1 d .
C26 C -0.17001(18) 0.31085(14) 0.66966(12) 0.0211(4) Uani 1 1 d .
C37 C 0.27699(19) 0.03613(15) 0.81674(13) 0.0230(4) Uani 1 1 d .
B2 B 0.2891(2) 0.59122(16) 0.72242(14) 0.0200(4) Uani 1 1 d .
C29 C 0.4639(2) 0.68549(14) 1.00156(13) 0.0243(4) Uani 1 1 d .
C30 C 0.46707(19) 0.68302(14) 0.81141(12) 0.0212(4) Uani 1 1 d .
C31 C 0.3413(2) 0.63608(14) 1.01085(13) 0.0257(4) Uani 1 1 d .
H13 H 0.2980 0.6201 1.0788 0.031 Uiso 1 1 calc R
C32 C 0.1473(2) 0.55478(18) 0.94091(14) 0.0337(4) Uani 1 1 d .
H14 H 0.1433 0.5141 0.8800 0.051 Uiso 1 1 calc R
H15 H 0.0446 0.6154 0.9501 0.051 Uiso 1 1 calc R
H16 H 0.1678 0.4994 1.0042 0.051 Uiso 1 1 calc R
C33 C 0.5368(2) 0.71328(17) 0.70507(13) 0.0315(4) Uani 1 1 d .
H17 H 0.5676 0.7836 0.7067 0.047 Uiso 1 1 calc R
H18 H 0.4565 0.7270 0.6515 0.047 Uiso 1 1 calc R
H19 H 0.6316 0.6489 0.6880 0.047 Uiso 1 1 calc R
C34 C 0.5289(2) 0.71408(17) 1.09742(14) 0.0344(4) Uani 1 1 d .
H20 H 0.6058 0.6437 1.1305 0.052 Uiso 1 1 calc R
H21 H 0.4404 0.7443 1.1476 0.052 Uiso 1 1 calc R
H22 H 0.5827 0.7728 1.0765 0.052 Uiso 1 1 calc R
C38 C 0.7267(2) -0.03179(17) 0.84127(15) 0.0327(4) Uani 1 1 d .
H23 H 0.7417 -0.1036 0.8881 0.049 Uiso 1 1 calc R
H24 H 0.7370 0.0292 0.8812 0.049 Uiso 1 1 calc R
H25 H 0.8085 -0.0453 0.7842 0.049 Uiso 1 1 calc R
C39 C 0.1362(2) 0.0208(2) 0.88543(14) 0.0375(5) Uani 1 1 d .
H26 H 0.0993 0.0835 0.9315 0.056 Uiso 1 1 calc R
H27 H 0.1697 -0.0542 0.9284 0.056 Uiso 1 1 calc R
H28 H 0.0486 0.0233 0.8408 0.056 Uiso 1 1 calc R

loop_
_atom_site_aniso_label
_atom_site_aniso_U_11
_atom_site_aniso_U_22
_atom_site_aniso_U_33
_atom_site_aniso_U_23
_atom_site_aniso_U_13
_atom_site_aniso_U_12
O1 0.0215(6) 0.0295(6) 0.0331(7) -0.0154(5) -0.0047(5) -0.0002(5)
N11 0.0150(6) 0.0243(7) 0.0188(7) -0.0052(6) -0.0037(5) -0.0043(5)
O3 0.0186(6) 0.0286(6) 0.0258(6) -0.0108(5) -0.0046(5) -0.0039(5)
O4 0.0193(6) 0.0256(6) 0.0252(6) -0.0115(5) -0.0031(5) 0.0000(5)
N5 0.0145(6) 0.0252(7) 0.0229(7) -0.0078(6) -0.0035(5) -0.0022(5)
N6 0.0161(7) 0.0231(7) 0.0235(7) -0.0075(6) -0.0021(5) -0.0013(5)
C35 0.0183(8) 0.0208(8) 0.0290(9) -0.0107(7) -0.0043(6) -0.0029(6)
C40 0.0179(8) 0.0192(8) 0.0215(8) -0.0065(6) -0.0012(6) -0.0023(6)
N9 0.0166(7) 0.0275(7) 0.0230(7) -0.0093(6) -0.0024(5) -0.0047(6)
O5 0.0191(6) 0.0338(7) 0.0375(7) -0.0144(6) -0.0111(5) 0.0006(5)
N12 0.0188(7) 0.0234(7) 0.0237(7) -0.0095(6) -0.0020(5) -0.0031(6)
B1 0.0177(9) 0.0253(9) 0.0182(9) -0.0035(7) 0.0013(7) -0.0072(7)
N13 0.0183(7) 0.0236(7) 0.0222(7) -0.0096(6) -0.0058(5) -0.0028(5)
C14 0.0179(8) 0.0205(8) 0.0182(8) -0.0024(6) -0.0019(6) -0.0050(6)
C15 0.0230(9) 0.0371(10) 0.0353(10) -0.0183(8) -0.0070(7) -0.0047(7)
C16 0.0183(8) 0.0221(8) 0.0206(8) -0.0072(6) -0.0015(6) -0.0052(6)
C17 0.0256(8) 0.0229(8) 0.0266(9) -0.0032(7) -0.0051(7) -0.0096(7)
C18 0.0193(8) 0.0177(7) 0.0229(8) -0.0052(6) -0.0006(6) -0.0048(6)
C36 0.0254(8) 0.0240(8) 0.0196(8) -0.0026(6) -0.0058(6) -0.0071(7)
C20 0.0222(8) 0.0239(8) 0.0220(8) -0.0068(7) 0.0018(6) -0.0072(7)
C21 0.0153(7) 0.0233(8) 0.0197(8) -0.0041(6) 0.0001(6) -0.0055(6)
C22 0.0161(8) 0.0234(8) 0.0287(9) -0.0092(7) 0.0019(6) -0.0055(6)
C23 0.0217(8) 0.0323(9) 0.0353(10) -0.0162(8) -0.0045(7) 0.0015(7)
C24 0.0238(8) 0.0298(9) 0.0235(9) -0.0013(7) -0.0002(7) -0.0074(7)
C25 0.0193(8) 0.0224(8) 0.0230(8) -0.0047(7) -0.0037(6) -0.0032(6)
C26 0.0172(8) 0.0253(8) 0.0208(8) -0.0062(7) -0.0003(6) -0.0052(7)
C37 0.0207(8) 0.0290(9) 0.0218(8) -0.0051(7) -0.0010(6) -0.0103(7)
B2 0.0187(9) 0.0226(9) 0.0193(9) -0.0029(7) 0.0000(7) -0.0073(7)
C29 0.0321(9) 0.0201(8) 0.0213(8) -0.0048(7) -0.0072(7) -0.0067(7)
C30 0.0218(8) 0.0203(8) 0.0221(8) -0.0052(6) -0.0023(6) -0.0060(6)
C31 0.0323(9) 0.0274(9) 0.0174(8) -0.0052(7) 0.0018(7) -0.0088(7)
C32 0.0340(10) 0.0471(11) 0.0272(9) -0.0112(8) 0.0066(8) -0.0218(9)
C33 0.0385(10) 0.0406(10) 0.0242(9) -0.0050(8) 0.0018(7) -0.0245(9)
C34 0.0502(12) 0.0327(10) 0.0248(9) -0.0039(8) -0.0114(8) -0.0170(9)
C38 0.0206(9) 0.0381(10) 0.0379(10) -0.0129(8) -0.0066(7) -0.0028(8)
C39 0.0266(9) 0.0659(14) 0.0225(9) 0.0030(9) -0.0022(7) -0.0202(9)

loop_
_atom_type_symbol
_atom_type_description
_atom_type_scat_dispersion_real
_atom_type_scat_dispersion_imag
_atom_type_scat_source
C C 0.0033 0.0016 'International Tables Vol C Tables 4.2.6.8 and 6.1.1.4'
H H 0.0000 0.0000 'International Tables Vol C Tables 4.2.6.8 and 6.1.1.4'
B B 0.0013 0.0007 'International Tables Vol C Tables 4.2.6.8 and 6.1.1.4'
N N 0.0061 0.0033 'International Tables Vol C Tables 4.2.6.8 and 6.1.1.4'
O O 0.0106 0.0060 'International Tables Vol C Tables 4.2.6.8 and 6.1.1.4'

loop_
_geom_angle_atom_site_label_1
_geom_angle_atom_site_label_2
_geom_angle_atom_site_label_3
_geom_angle
C14 N11 B2 124.88(13)
C14 N11 H29 117.6
B2 N11 H29 117.6
C21 N5 C26 127.01(13)
C21 N5 H30 116.5
C26 N5 H30 116.5
C21 N6 B1 124.02(14)
C21 N6 H31 118.0
B1 N6 H31 118.0
C36 C35 C22 118.39(15)
C36 C35 C38 121.12(16)
C22 C35 C38 120.49(15)
C30 C40 C20 118.75(14)
C30 C40 B2 119.79(14)
C20 C40 B2 121.16(14)
C26 N9 B1 121.96(13)
C26 N9 C15 114.98(13)
B1 N9 C15 123.06(14)
C25 N12 B2 122.08(13)
C25 N12 C23 114.93(13)
B2 N12 C23 122.99(13)
N6 B1 N9 115.81(15)
N6 B1 C16 122.95(14)
N9 B1 C16 121.24(14)
C25 N13 C14 126.90(13)
C25 N13 H32 116.6
C14 N13 H32 116.6
O4 C14 N11 124.78(14)
O4 C14 N13 120.66(14)
N11 C14 N13 114.54(13)
N9 C15 H1 109.5
N9 C15 H2 109.5
H1 C15 H2 109.5
N9 C15 H3 109.5
H1 C15 H3 109.5
H2 C15 H3 109.5
C37 C16 C18 119.55(14)
C37 C16 B1 120.95(14)
C18 C16 B1 119.37(14)
C29 C17 C30 122.05(16)
C29 C17 H4 119.0
C30 C17 H4 119.0
C22 C18 C16 119.06(15)
C22 C18 C24 119.89(14)
C16 C18 C24 121.04(14)
C37 C36 C35 121.34(16)
C37 C36 H5 119.3
C35 C36 H5 119.3
C31 C20 C40 119.95(15)
C31 C20 C32 118.04(15)
C40 C20 C32 122.01(14)
O3 C21 N6 124.30(14)
O3 C21 N5 120.66(14)
N6 C21 N5 115.03(13)
C35 C22 C18 121.78(15)
C35 C22 H6 119.1
C18 C22 H6 119.1
N12 C23 H7 109.5
N12 C23 H8 109.5
H7 C23 H8 109.5
N12 C23 H9 109.5
H7 C23 H9 109.5
H8 C23 H9 109.5
C18 C24 H10 109.5
C18 C24 H11 109.5
H10 C24 H11 109.5
C18 C24 H12 109.5
H10 C24 H12 109.5
H11 C24 H12 109.5
O5 C25 N12 122.92(14)
O5 C25 N13 120.83(14)
N12 C25 N13 116.25(14)
O1 C26 N9 123.14(14)
O1 C26 N5 120.95(14)
N9 C26 N5 115.91(13)
C36 C37 C16 119.72(15)
C36 C37 C39 119.42(15)
C16 C37 C39 120.85(15)
N11 B2 N12 115.07(14)
N11 B2 C40 119.76(14)
N12 B2 C40 125.12(14)
C31 C29 C17 118.16(15)
C31 C29 C34 120.93(16)
C17 C29 C34 120.91(16)
C17 C30 C40 119.40(15)
C17 C30 C33 118.96(15)
C40 C30 C33 121.63(14)
C29 C31 C20 121.68(15)
C29 C31 H13 119.2
C20 C31 H13 119.2
C20 C32 H14 109.5
C20 C32 H15 109.5
H14 C32 H15 109.5
C20 C32 H16 109.5
H14 C32 H16 109.5
H15 C32 H16 109.5
C30 C33 H17 109.5
C30 C33 H18 109.5
H17 C33 H18 109.5
C30 C33 H19 109.5
H17 C33 H19 109.5
H18 C33 H19 109.5
C29 C34 H20 109.5
C29 C34 H21 109.5
H20 C34 H21 109.5
C29 C34 H22 109.5
H20 C34 H22 109.5
H21 C34 H22 109.5
C35 C38 H23 109.5
C35 C38 H24 109.5
H23 C38 H24 109.5
C35 C38 H25 109.5
H23 C38 H25 109.5
H24 C38 H25 109.5
C37 C39 H26 109.5
C37 C39 H27 109.5
H26 C39 H27 109.5
C37 C39 H28 109.5
H26 C39 H28 109.5
H27 C39 H28 109.5

loop_
_geom_bond_atom_site_label_1
_geom_bond_atom_site_label_2
_geom_bond_distance
O1 C26 1.223(2)
N11 C14 1.358(2)
N11 B2 1.428(2)
N11 H29 0.8800
O3 C21 1.2264(19)
O4 C14 1.2270(19)
N5 C21 1.380(2)
N5 C26 1.382(2)
N5 H30 0.8800
N6 C21 1.361(2)
N6 B1 1.422(2)
N6 H31 0.8800
C35 C36 1.388(2)
C35 C22 1.390(2)
C35 C38 1.505(2)
C40 C30 1.406(2)
C40 C20 1.413(2)
C40 B2 1.570(2)
N9 C26 1.375(2)
N9 B1 1.442(2)
N9 C15 1.466(2)
O5 C25 1.225(2)
N12 C25 1.377(2)
N12 B2 1.436(2)
N12 C23 1.469(2)
B1 C16 1.563(2)
N13 C25 1.379(2)
N13 C14 1.380(2)
N13 H32 0.8800
C15 H1 0.9800
C15 H2 0.9800
C15 H3 0.9800
C16 C37 1.403(2)
C16 C18 1.403(2)
C17 C29 1.391(2)
C17 C30 1.394(2)
C17 H4 0.9500
C18 C22 1.391(2)
C18 C24 1.510(2)
C36 C37 1.388(2)
C36 H5 0.9500
C20 C31 1.390(2)
C20 C32 1.506(2)
C22 H6 0.9500
C23 H7 0.9800
C23 H8 0.9800
C23 H9 0.9800
C24 H10 0.9800
C24 H11 0.9800
C24 H12 0.9800
C37 C39 1.517(2)
C29 C31 1.384(3)
C29 C34 1.507(2)
C30 C33 1.509(2)
C31 H13 0.9500
C32 H14 0.9800
C32 H15 0.9800
C32 H16 0.9800
C33 H17 0.9800
C33 H18 0.9800
C33 H19 0.9800
C34 H20 0.9800
C34 H21 0.9800
C34 H22 0.9800
C38 H23 0.9800
C38 H24 0.9800
C38 H25 0.9800
C39 H26 0.9800
C39 H27 0.9800
C39 H28 0.9800
